data_7225556
loop_
_publ_author_name
'Li, Yulian'
'Yang, Jixing'
'Wang, Bin'
'Li, Yuesheng'

_publ_section_title
;
 Efficient copolymerization of ethylene with norbornene and its
 derivatives using half-metallocene zirconium(IV) catalysts
;
_journal_name_full 'RSC Adv.'
_journal_paper_doi 10.1039/C6RA11501B
_journal_year 2016
_chemical_formula_sum 'C35 H42 Cl2 F O2 P Zr'
_chemical_formula_weight 706.77
_chemical_name_systematic
; 
 ? 
;
_space_group_IT_number 14
_symmetry_cell_setting monoclinic
_symmetry_space_group_name_Hall '-P 2ybc'
_symmetry_space_group_name_H-M 'P 1 21/c 1'
_atom_sites_solution_hydrogens geom
_atom_sites_solution_primary direct
_atom_sites_solution_secondary difmap
_audit_creation_method SHELXL-97
_audit_update_record
;
2016-04-21 deposited with the CCDC.
2016-06-15 downloaded from the CCDC.
;
_cell_angle_alpha 90.00
_cell_angle_beta 108.4900(10)
_cell_angle_gamma 90.00
_cell_formula_units_Z 8
_cell_length_a 18.2887(9)
_cell_length_b 27.7326(14)
_cell_length_c 15.9855(8)
_cell_measurement_reflns_used 13552
_cell_measurement_temperature 187(2)
_cell_measurement_theta_max 25.03
_cell_measurement_theta_min 1.38
_cell_volume 7689.2(7)
_computing_cell_refinement 'Bruker SMART'
_computing_data_collection 'Bruker SMART'
_computing_data_reduction 'Bruker SAINT'
_computing_molecular_graphics 'Bruker SHELXTL'
_computing_publication_material 'Bruker SHELXTL'
_computing_structure_refinement 'SHELXL-97 (Sheldrick, 1997)'
_computing_structure_solution 'SHELXS-97 (Sheldrick, 1990)'
_diffrn_ambient_temperature 187(2)
_diffrn_measured_fraction_theta_full 0.998
_diffrn_measured_fraction_theta_max 0.998
_diffrn_measurement_device_type 'Bruker APEX CCD area detector'
_diffrn_measurement_method 'phi and omega scans'
_diffrn_radiation_monochromator graphite
_diffrn_radiation_source 'fine-focus sealed tube'
_diffrn_radiation_type MoK\a
_diffrn_radiation_wavelength 0.71073
_diffrn_reflns_av_R_equivalents 0.0500
_diffrn_reflns_av_sigmaI/netI 0.0586
_diffrn_reflns_limit_h_max 20
_diffrn_reflns_limit_h_min -21
_diffrn_reflns_limit_k_max 32
_diffrn_reflns_limit_k_min -32
_diffrn_reflns_limit_l_max 18
_diffrn_reflns_limit_l_min -19
_diffrn_reflns_number 38035
_diffrn_reflns_theta_full 25.03
_diffrn_reflns_theta_max 25.03
_diffrn_reflns_theta_min 1.38
_exptl_absorpt_coefficient_mu 0.497
_exptl_absorpt_correction_T_max 0.9473
_exptl_absorpt_correction_T_min 0.8984
_exptl_absorpt_correction_type multi-scan
_exptl_absorpt_process_details SADABS
_exptl_crystal_colour colourless
_exptl_crystal_density_diffrn 1.221
_exptl_crystal_density_method 'not measured'
_exptl_crystal_description block
_exptl_crystal_F_000 2928
_exptl_crystal_size_max 0.22
_exptl_crystal_size_mid 0.19
_exptl_crystal_size_min 0.11
_platon_squeeze_details
;
;
_refine_diff_density_max 2.517
_refine_diff_density_min -0.624
_refine_diff_density_rms 0.100
_refine_ls_extinction_method none
_refine_ls_goodness_of_fit_ref 0.995
_refine_ls_hydrogen_treatment constr
_refine_ls_matrix_type full
_refine_ls_number_parameters 769
_refine_ls_number_reflns 13552
_refine_ls_number_restraints 2
_refine_ls_restrained_S_all 0.996
_refine_ls_R_factor_all 0.0780
_refine_ls_R_factor_gt 0.0552
_refine_ls_shift/su_max 0.001
_refine_ls_shift/su_mean 0.000
_refine_ls_structure_factor_coef Fsqd
_refine_ls_weighting_details 'calc w=1/[\s^2^(Fo^2^)+(0.1000P)^2^+0.0000P] where P=(Fo^2^+2Fc^2^)/3'
_refine_ls_weighting_scheme calc
_refine_ls_wR_factor_gt 0.1524
_refine_ls_wR_factor_ref 0.1650
_reflns_number_gt 9485
_reflns_number_total 13552
_reflns_threshold_expression >2sigma(I)
_cod_data_source_file c6ra11501b2.cif
_cod_data_source_block z147
_cod_depositor_comments
;
The following automatic conversions were performed:

'_symmetry_cell_setting' value 'Monoclinic' changed to 'monoclinic'
according to
/usr/data/users/saulius/crontab/automatic-downloads/rss-feeds/RSC/lib/dictionaries/cif_core.dic
dictionary named 'cif_core.dic' version 2.4.2 from 2011-04-26.

Automatic conversion script
Id: cif_fix_values 4268 2015-11-12 08:31:59Z antanas 
;
_cod_original_sg_symbol_H-M P2(1)/c
_cod_database_code 7225556

loop_
_symmetry_equiv_pos_as_xyz
'x, y, z'
'-x, y+1/2, -z+1/2'
'-x, -y, -z'
'x, -y-1/2, z-1/2'

loop_
_atom_site_label
_atom_site_type_symbol
_atom_site_fract_x
_atom_site_fract_y
_atom_site_fract_z
_atom_site_U_iso_or_equiv
_atom_site_adp_type
_atom_site_occupancy
_atom_site_symmetry_multiplicity
_atom_site_calc_flag
_atom_site_refinement_flags
Zr1 Zr 0.22534(2) 0.740475(13) 0.40079(3) 0.03027(13) Uani 1 1 d .
Zr2 Zr 0.75789(2) 0.765029(13) 0.39503(3) 0.02947(13) Uani 1 1 d .
Cl1 Cl 0.09717(7) 0.77039(4) 0.40108(8) 0.0426(3) Uani 1 1 d .
Cl2 Cl 0.26372(6) 0.72282(4) 0.56111(7) 0.0394(3) Uani 1 1 d .
Cl3 Cl 0.64149(7) 0.71844(4) 0.39340(8) 0.0449(3) Uani 1 1 d .
Cl4 Cl 0.79083(7) 0.77968(4) 0.55574(8) 0.0459(3) Uani 1 1 d .
P1 P 0.15235(6) 0.65119(4) 0.40887(7) 0.0270(2) Uani 1 1 d .
P2 P 0.65826(6) 0.84299(4) 0.40061(7) 0.0291(3) Uani 1 1 d .
F1 F 0.0741(3) 0.59861(18) 0.7275(3) 0.1297(18) Uani 1 1 d U
F2 F 0.5705(3) 0.88992(17) 0.7176(3) 0.137(2) Uani 1 1 d .
O1 O 0.29106(15) 0.68526(9) 0.38331(19) 0.0320(7) Uani 1 1 d .
O2 O 0.15838(18) 0.72567(10) 0.25558(19) 0.0368(7) Uani 1 1 d .
O3 O 0.80665(15) 0.82876(9) 0.37932(18) 0.0297(6) Uani 1 1 d .
O4 O 0.68759(17) 0.77829(10) 0.24961(19) 0.0353(7) Uani 1 1 d .
C1 C 0.2321(2) 0.61268(14) 0.4093(3) 0.0294(9) Uani 1 1 d .
C2 C 0.2346(2) 0.56328(14) 0.4235(3) 0.0333(10) Uani 1 1 d .
H2A H 0.1937 0.5479 0.4377 0.040 Uiso 1 1 calc R
C3 C 0.2964(3) 0.53622(16) 0.4172(3) 0.0401(11) Uani 1 1 d .
C4 C 0.3554(3) 0.56050(16) 0.3973(3) 0.0404(11) Uani 1 1 d .
H4A H 0.3974 0.5421 0.3919 0.048 Uiso 1 1 calc RD
C5 C 0.3566(2) 0.61017(16) 0.3847(3) 0.0373(10) Uani 1 1 d .
C6 C 0.2931(2) 0.63673(14) 0.3919(3) 0.0304(9) Uani 1 1 d .
C7 C 0.3003(3) 0.48120(17) 0.4351(4) 0.0541(14) Uani 1 1 d .
C8 C 0.2248(5) 0.4586(2) 0.3953(7) 0.158(5) Uani 1 1 d .
H8A H 0.1842 0.4809 0.3984 0.237 Uiso 1 1 calc R
H8B H 0.2217 0.4290 0.4273 0.237 Uiso 1 1 calc R
H8C H 0.2179 0.4509 0.3334 0.237 Uiso 1 1 calc R
C9 C 0.3233(5) 0.4727(3) 0.5317(5) 0.125(3) Uani 1 1 d .
H9A H 0.2979 0.4964 0.5586 0.187 Uiso 1 1 calc R
H9B H 0.3794 0.4760 0.5572 0.187 Uiso 1 1 calc R
H9C H 0.3079 0.4401 0.5428 0.187 Uiso 1 1 calc R
C10 C 0.3604(6) 0.4580(2) 0.4000(7) 0.172(5) Uani 1 1 d .
H10A H 0.3589 0.4229 0.4063 0.259 Uiso 1 1 calc R
H10B H 0.4117 0.4700 0.4336 0.259 Uiso 1 1 calc RD
H10C H 0.3491 0.4663 0.3376 0.259 Uiso 1 1 calc R
C11 C 0.4255(3) 0.63530(19) 0.3665(3) 0.0483(13) Uani 1 1 d .
C12 C 0.4885(3) 0.5983(2) 0.3614(4) 0.0726(18) Uani 1 1 d .
H12A H 0.5034 0.5783 0.4146 0.109 Uiso 1 1 calc R
H12B H 0.5338 0.6158 0.3570 0.109 Uiso 1 1 calc R
H12C H 0.4679 0.5778 0.3093 0.109 Uiso 1 1 calc R
C13 C 0.4627(3) 0.6700(2) 0.4413(3) 0.0592(15) Uani 1 1 d .
H13A H 0.4246 0.6939 0.4456 0.089 Uiso 1 1 calc R
H13B H 0.5060 0.6865 0.4298 0.089 Uiso 1 1 calc R
H13C H 0.4816 0.6521 0.4969 0.089 Uiso 1 1 calc R
C14 C 0.3988(3) 0.66146(19) 0.2780(3) 0.0524(13) Uani 1 1 d .
H14A H 0.3611 0.6863 0.2794 0.079 Uiso 1 1 calc R
H14B H 0.3750 0.6383 0.2309 0.079 Uiso 1 1 calc R
H14C H 0.4432 0.6766 0.2668 0.079 Uiso 1 1 calc R
C15 C 0.1250(2) 0.63269(14) 0.5050(3) 0.0300(9) Uani 1 1 d .
C16 C 0.0508(3) 0.63835(15) 0.5072(3) 0.0378(11) Uani 1 1 d .
H16A H 0.0120 0.6506 0.4569 0.045 Uiso 1 1 calc R
C17 C 0.0320(3) 0.62638(17) 0.5819(4) 0.0491(13) Uani 1 1 d .
H17A H -0.0192 0.6300 0.5834 0.059 Uiso 1 1 calc R
C18 C 0.0887(3) 0.60928(17) 0.6530(4) 0.0508(13) Uani 1 1 d U
C19 C 0.1629(3) 0.60405(16) 0.6558(3) 0.0442(12) Uani 1 1 d .
H19A H 0.2012 0.5929 0.7075 0.053 Uiso 1 1 calc R
C20 C 0.1811(3) 0.61566(15) 0.5794(3) 0.0369(10) Uani 1 1 d .
H20A H 0.2325 0.6118 0.5787 0.044 Uiso 1 1 calc R
C21 C 0.0710(2) 0.63114(14) 0.3137(3) 0.0311(9) Uani 1 1 d .
C22 C 0.0050(3) 0.66009(17) 0.2863(3) 0.0406(11) Uani 1 1 d .
H22A H 0.0029 0.6889 0.3175 0.049 Uiso 1 1 calc R
C23 C -0.0566(3) 0.64730(18) 0.2150(3) 0.0477(12) Uani 1 1 d .
H23A H -0.1005 0.6678 0.1971 0.057 Uiso 1 1 calc R
C24 C -0.0561(3) 0.60488(18) 0.1684(3) 0.0499(13) Uani 1 1 d .
H24A H -0.0997 0.5954 0.1205 0.060 Uiso 1 1 calc R
C25 C 0.0101(3) 0.57701(17) 0.1944(3) 0.0485(12) Uani 1 1 d .
H25A H 0.0126 0.5486 0.1623 0.058 Uiso 1 1 calc R
C26 C 0.0720(3) 0.58951(15) 0.2652(3) 0.0395(11) Uani 1 1 d .
H26A H 0.1164 0.5695 0.2816 0.047 Uiso 1 1 calc R
C27 C 0.0989(4) 0.7565(2) 0.1963(4) 0.0657(16) Uani 1 1 d .
H27A H 0.0549 0.7601 0.2194 0.079 Uiso 1 1 calc R
H27B H 0.1203 0.7889 0.1925 0.079 Uiso 1 1 calc R
C28 C 0.0737(4) 0.7347(2) 0.1116(4) 0.0739(19) Uani 1 1 d .
H28A H 0.0861 0.7557 0.0679 0.089 Uiso 1 1 calc R
H28B H 0.0173 0.7295 0.0925 0.089 Uiso 1 1 calc R
C29 C 0.1156(3) 0.68680(18) 0.1191(3) 0.0493(12) Uani 1 1 d .
H29A H 0.0827 0.6598 0.1264 0.059 Uiso 1 1 calc R
H29B H 0.1316 0.6807 0.0664 0.059 Uiso 1 1 calc R
C30 C 0.1835(3) 0.69302(16) 0.1990(3) 0.0375(10) Uani 1 1 d .
H30A H 0.1997 0.6617 0.2287 0.045 Uiso 1 1 calc R
H30B H 0.2273 0.7070 0.1835 0.045 Uiso 1 1 calc R
C31 C 0.3387(4) 0.7836(2) 0.3724(5) 0.0640(16) Uani 1 1 d .
H31A H 0.3802 0.7677 0.3538 0.077 Uiso 1 1 calc R
C32 C 0.3425(3) 0.7937(2) 0.4585(4) 0.0621(15) Uani 1 1 d .
H32A H 0.3877 0.7867 0.5118 0.075 Uiso 1 1 calc R
C33 C 0.2799(4) 0.82219(18) 0.4578(4) 0.0597(15) Uani 1 1 d .
H33A H 0.2729 0.8394 0.5096 0.072 Uiso 1 1 calc R
C34 C 0.2359(4) 0.82948(17) 0.3684(4) 0.0605(15) Uani 1 1 d .
H34A H 0.1916 0.8523 0.3468 0.073 Uiso 1 1 calc R
C35 C 0.2724(4) 0.80580(19) 0.3156(4) 0.0634(16) Uani 1 1 d .
H35A H 0.2584 0.8084 0.2500 0.076 Uiso 1 1 calc R
C36 C 0.7241(2) 0.89126(14) 0.3975(3) 0.0296(9) Uani 1 1 d .
C37 C 0.7099(2) 0.93960(14) 0.4084(3) 0.0331(10) Uani 1 1 d .
H37A H 0.6632 0.9487 0.4180 0.040 Uiso 1 1 calc R
C38 C 0.7628(2) 0.97479(14) 0.4053(3) 0.0345(10) Uani 1 1 d .
C39 C 0.8308(2) 0.95955(14) 0.3907(3) 0.0341(10) Uani 1 1 d .
H39A H 0.8674 0.9833 0.3879 0.041 Uiso 1 1 calc R
C40 C 0.8477(2) 0.91142(14) 0.3799(3) 0.0276(9) Uani 1 1 d .
C41 C 0.7927(2) 0.87609(14) 0.3849(3) 0.0271(9) Uani 1 1 d .
C42 C 0.7511(3) 1.02831(15) 0.4229(4) 0.0448(12) Uani 1 1 d .
C43 C 0.6683(4) 1.0401(2) 0.4051(6) 0.109(3) Uani 1 1 d .
H43A H 0.6629 1.0747 0.4147 0.164 Uiso 1 1 calc R
H43B H 0.6480 1.0216 0.4451 0.164 Uiso 1 1 calc R
H43C H 0.6395 1.0320 0.3439 0.164 Uiso 1 1 calc R
C44 C 0.7935(6) 1.0386(3) 0.5154(5) 0.141(4) Uani 1 1 d .
H44A H 0.7789 1.0705 0.5309 0.211 Uiso 1 1 calc R
H44B H 0.8490 1.0379 0.5241 0.211 Uiso 1 1 calc R
H44C H 0.7810 1.0142 0.5530 0.211 Uiso 1 1 calc R
C45 C 0.7812(5) 1.06075(19) 0.3662(6) 0.113(3) Uani 1 1 d .
H45A H 0.7422 1.0851 0.3384 0.169 Uiso 1 1 calc R
H45B H 0.7929 1.0416 0.3205 0.169 Uiso 1 1 calc R
H45C H 0.8282 1.0768 0.4028 0.169 Uiso 1 1 calc R
C46 C 0.9244(2) 0.89692(15) 0.3666(3) 0.0333(10) Uani 1 1 d .
C47 C 0.9715(3) 0.94072(18) 0.3567(4) 0.0545(14) Uani 1 1 d .
H47A H 1.0191 0.9299 0.3467 0.082 Uiso 1 1 calc R
H47B H 0.9844 0.9602 0.4106 0.082 Uiso 1 1 calc R
H47C H 0.9413 0.9602 0.3064 0.082 Uiso 1 1 calc R
C48 C 0.9727(3) 0.86910(18) 0.4485(3) 0.0479(12) Uani 1 1 d .
H48A H 0.9447 0.8401 0.4559 0.072 Uiso 1 1 calc R
H48B H 0.9823 0.8897 0.5007 0.072 Uiso 1 1 calc R
H48C H 1.0220 0.8598 0.4412 0.072 Uiso 1 1 calc R
C49 C 0.9112(3) 0.86585(16) 0.2841(3) 0.0412(11) Uani 1 1 d .
H49A H 0.8816 0.8371 0.2888 0.062 Uiso 1 1 calc R
H49B H 0.9610 0.8561 0.2788 0.062 Uiso 1 1 calc R
H49C H 0.8824 0.8844 0.2319 0.062 Uiso 1 1 calc R
C50 C 0.6278(3) 0.85830(14) 0.4958(3) 0.0358(10) Uani 1 1 d .
C51 C 0.6816(3) 0.87706(16) 0.5704(3) 0.0438(11) Uani 1 1 d .
H51A H 0.7331 0.8822 0.5709 0.053 Uiso 1 1 calc R
C52 C 0.6604(4) 0.88870(18) 0.6466(3) 0.0615(16) Uani 1 1 d .
H52A H 0.6966 0.9023 0.6976 0.074 Uiso 1 1 calc R
C53 C 0.5869(4) 0.8797(2) 0.6432(4) 0.0645(17) Uani 1 1 d .
C54 C 0.5336(4) 0.8610(2) 0.5724(4) 0.0630(16) Uani 1 1 d .
H54A H 0.4827 0.8552 0.5735 0.076 Uiso 1 1 calc R
C55 C 0.5533(3) 0.85011(17) 0.4969(3) 0.0449(12) Uani 1 1 d .
H55A H 0.5156 0.8371 0.4464 0.054 Uiso 1 1 calc R
C56 C 0.5710(2) 0.85197(16) 0.3063(3) 0.0374(11) Uani 1 1 d .
C57 C 0.5588(3) 0.89243(19) 0.2532(3) 0.0473(12) Uani 1 1 d .
H57A H 0.5961 0.9175 0.2660 0.057 Uiso 1 1 calc R
C58 C 0.4920(3) 0.8965(2) 0.1811(4) 0.0628(16) Uani 1 1 d .
H58A H 0.4836 0.9243 0.1446 0.075 Uiso 1 1 calc R
C59 C 0.4382(3) 0.8599(2) 0.1628(4) 0.0661(17) Uani 1 1 d .
H59A H 0.3926 0.8628 0.1138 0.079 Uiso 1 1 calc R
C60 C 0.4494(3) 0.8198(2) 0.2140(4) 0.0633(16) Uani 1 1 d .
H60A H 0.4116 0.7950 0.2013 0.076 Uiso 1 1 calc R
C61 C 0.5165(3) 0.81515(18) 0.2850(3) 0.0469(12) Uani 1 1 d .
H61A H 0.5252 0.7865 0.3194 0.056 Uiso 1 1 calc R
C62 C 0.6345(3) 0.74419(18) 0.1916(3) 0.0569(14) Uani 1 1 d .
H62A H 0.6616 0.7137 0.1881 0.068 Uiso 1 1 calc R
H62B H 0.5915 0.7368 0.2146 0.068 Uiso 1 1 calc R
C63 C 0.6049(3) 0.76616(19) 0.1045(3) 0.0599(15) Uani 1 1 d .
H63A H 0.5480 0.7684 0.0861 0.072 Uiso 1 1 calc R
H63B H 0.6195 0.7466 0.0605 0.072 Uiso 1 1 calc R
C64 C 0.6398(3) 0.81550(17) 0.1111(3) 0.0522(13) Uani 1 1 d .
H64A H 0.6567 0.8224 0.0593 0.063 Uiso 1 1 calc R
H64B H 0.6023 0.8405 0.1150 0.063 Uiso 1 1 calc R
C65 C 0.7067(3) 0.81427(16) 0.1931(3) 0.0415(11) Uani 1 1 d .
H65A H 0.7542 0.8050 0.1799 0.050 Uiso 1 1 calc R
H65B H 0.7148 0.8463 0.2221 0.050 Uiso 1 1 calc R
C66 C 0.8349(6) 0.7205(3) 0.3139(5) 0.107(3) Uani 1 1 d .
H66A H 0.8343 0.7262 0.2519 0.129 Uiso 1 1 calc R
C67 C 0.7928(4) 0.6845(2) 0.3434(6) 0.090(3) Uani 1 1 d .
H67A H 0.7559 0.6607 0.3053 0.107 Uiso 1 1 calc R
C68 C 0.8217(4) 0.6830(2) 0.4294(6) 0.079(2) Uani 1 1 d .
H68A H 0.8080 0.6582 0.4673 0.095 Uiso 1 1 calc R
C69 C 0.8800(3) 0.7157(2) 0.4594(4) 0.0660(16) Uani 1 1 d .
H69A H 0.9158 0.7180 0.5213 0.079 Uiso 1 1 calc R
C70 C 0.8889(4) 0.73789(19) 0.3908(6) 0.070(2) Uani 1 1 d .
H70A H 0.9327 0.7599 0.3926 0.084 Uiso 1 1 calc R

loop_
_atom_site_aniso_label
_atom_site_aniso_U_11
_atom_site_aniso_U_22
_atom_site_aniso_U_33
_atom_site_aniso_U_23
_atom_site_aniso_U_13
_atom_site_aniso_U_12
Zr1 0.0349(3) 0.0252(2) 0.0308(3) -0.00237(17) 0.01047(19) -0.00227(17)
Zr2 0.0305(2) 0.0253(2) 0.0310(3) -0.00044(17) 0.00754(18) -0.00102(16)
Cl1 0.0449(7) 0.0390(6) 0.0431(7) -0.0032(5) 0.0127(5) 0.0134(5)
Cl2 0.0396(6) 0.0440(6) 0.0313(6) -0.0017(5) 0.0067(5) 0.0000(5)
Cl3 0.0492(7) 0.0456(6) 0.0389(7) 0.0007(5) 0.0124(6) -0.0192(5)
Cl4 0.0499(7) 0.0507(7) 0.0310(6) -0.0012(5) 0.0040(5) -0.0047(6)
P1 0.0240(5) 0.0256(5) 0.0320(6) 0.0001(5) 0.0098(5) 0.0024(4)
P2 0.0250(6) 0.0310(5) 0.0324(6) -0.0013(5) 0.0109(5) -0.0019(4)
F1 0.162(4) 0.147(4) 0.114(4) 0.026(3) 0.093(4) 0.006(3)
F2 0.232(6) 0.115(3) 0.113(4) -0.007(3) 0.123(4) 0.009(4)
O1 0.0289(16) 0.0304(15) 0.0380(18) -0.0011(13) 0.0123(13) -0.0013(12)
O2 0.0458(19) 0.0306(15) 0.0316(18) 0.0014(13) 0.0089(14) 0.0015(13)
O3 0.0269(15) 0.0264(14) 0.0375(17) -0.0014(13) 0.0126(13) 0.0020(12)
O4 0.0390(17) 0.0356(16) 0.0301(17) -0.0027(13) 0.0093(14) -0.0035(13)
C1 0.025(2) 0.032(2) 0.030(2) -0.0031(18) 0.0084(18) 0.0021(17)
C2 0.032(2) 0.031(2) 0.035(3) 0.0020(19) 0.0080(19) 0.0035(19)
C3 0.045(3) 0.039(2) 0.031(3) -0.001(2) 0.005(2) 0.012(2)
C4 0.033(3) 0.050(3) 0.039(3) -0.003(2) 0.013(2) 0.014(2)
C5 0.034(2) 0.049(3) 0.028(2) -0.001(2) 0.008(2) 0.011(2)
C6 0.030(2) 0.033(2) 0.026(2) -0.0027(18) 0.0073(18) 0.0009(18)
C7 0.067(4) 0.037(3) 0.057(4) 0.003(2) 0.018(3) 0.019(3)
C8 0.105(7) 0.029(3) 0.271(13) 0.007(5) -0.039(7) -0.007(4)
C9 0.192(9) 0.064(5) 0.097(6) 0.034(4) 0.016(6) 0.024(5)
C10 0.275(13) 0.054(4) 0.280(13) 0.040(6) 0.217(12) 0.068(6)
C11 0.029(2) 0.072(3) 0.047(3) 0.005(3) 0.016(2) 0.005(2)
C12 0.045(3) 0.100(5) 0.084(5) 0.019(4) 0.036(3) 0.021(3)
C13 0.039(3) 0.098(4) 0.041(3) -0.008(3) 0.014(2) -0.021(3)
C14 0.044(3) 0.072(3) 0.047(3) -0.001(3) 0.022(3) -0.002(3)
C15 0.031(2) 0.026(2) 0.035(3) 0.0015(18) 0.014(2) 0.0005(18)
C16 0.038(3) 0.037(2) 0.044(3) -0.003(2) 0.019(2) 0.001(2)
C17 0.045(3) 0.052(3) 0.061(4) -0.001(3) 0.032(3) -0.004(2)
C18 0.073(4) 0.043(3) 0.049(3) 0.002(2) 0.037(3) -0.004(3)
C19 0.053(3) 0.041(3) 0.038(3) 0.004(2) 0.013(2) -0.001(2)
C20 0.037(3) 0.034(2) 0.040(3) -0.003(2) 0.013(2) -0.003(2)
C21 0.028(2) 0.034(2) 0.034(3) 0.0008(19) 0.0147(19) 0.0020(18)
C22 0.035(3) 0.045(3) 0.042(3) -0.008(2) 0.012(2) 0.004(2)
C23 0.033(3) 0.063(3) 0.044(3) -0.004(3) 0.008(2) 0.012(2)
C24 0.039(3) 0.061(3) 0.048(3) -0.003(3) 0.010(2) 0.004(2)
C25 0.049(3) 0.042(3) 0.049(3) -0.012(2) 0.006(2) -0.001(2)
C26 0.033(2) 0.036(2) 0.048(3) -0.005(2) 0.012(2) 0.003(2)
C27 0.079(4) 0.053(3) 0.046(3) 0.007(3) -0.006(3) 0.023(3)
C28 0.071(4) 0.099(5) 0.040(3) -0.003(3) 0.001(3) 0.038(4)
C29 0.060(3) 0.051(3) 0.031(3) 0.001(2) 0.007(2) 0.001(3)
C30 0.045(3) 0.038(2) 0.029(3) 0.000(2) 0.012(2) 0.003(2)
C31 0.065(4) 0.048(3) 0.092(5) -0.002(3) 0.044(4) -0.016(3)
C32 0.056(4) 0.054(3) 0.070(4) -0.004(3) 0.011(3) -0.030(3)
C33 0.087(4) 0.038(3) 0.054(4) -0.017(3) 0.022(3) -0.024(3)
C34 0.079(4) 0.031(3) 0.075(4) 0.005(3) 0.029(4) -0.010(3)
C35 0.100(5) 0.044(3) 0.055(4) -0.003(3) 0.037(4) -0.029(3)
C36 0.027(2) 0.032(2) 0.030(2) -0.0001(18) 0.0103(18) 0.0015(18)
C37 0.029(2) 0.036(2) 0.038(3) -0.004(2) 0.014(2) 0.0035(18)
C38 0.040(3) 0.029(2) 0.038(3) 0.0031(19) 0.018(2) 0.0052(19)
C39 0.033(2) 0.031(2) 0.037(3) -0.0002(19) 0.010(2) -0.0057(19)
C40 0.022(2) 0.032(2) 0.029(2) 0.0036(18) 0.0072(18) 0.0038(17)
C41 0.026(2) 0.030(2) 0.025(2) 0.0003(17) 0.0067(17) 0.0006(17)
C42 0.051(3) 0.028(2) 0.058(3) -0.004(2) 0.020(3) -0.001(2)
C43 0.085(5) 0.037(3) 0.212(10) -0.010(4) 0.058(6) 0.021(3)
C44 0.204(10) 0.067(5) 0.101(7) -0.046(5) -0.022(6) 0.040(6)
C45 0.160(8) 0.028(3) 0.198(9) 0.011(4) 0.125(7) 0.011(4)
C46 0.024(2) 0.035(2) 0.041(3) -0.002(2) 0.0106(19) -0.0014(18)
C47 0.040(3) 0.056(3) 0.074(4) -0.004(3) 0.028(3) -0.008(2)
C48 0.032(3) 0.062(3) 0.046(3) -0.002(3) 0.007(2) 0.009(2)
C49 0.037(3) 0.047(3) 0.046(3) 0.002(2) 0.022(2) 0.003(2)
C50 0.043(3) 0.030(2) 0.039(3) 0.002(2) 0.019(2) -0.0002(19)
C51 0.051(3) 0.043(3) 0.037(3) -0.003(2) 0.012(2) -0.004(2)
C52 0.100(5) 0.049(3) 0.037(3) -0.002(2) 0.023(3) 0.004(3)
C53 0.103(5) 0.054(3) 0.060(4) 0.001(3) 0.060(4) 0.013(3)
C54 0.065(4) 0.069(4) 0.072(4) 0.004(3) 0.045(4) 0.007(3)
C55 0.040(3) 0.050(3) 0.053(3) 0.003(2) 0.028(2) 0.004(2)
C56 0.026(2) 0.050(3) 0.040(3) -0.007(2) 0.015(2) 0.001(2)
C57 0.040(3) 0.063(3) 0.040(3) 0.008(2) 0.015(2) 0.007(2)
C58 0.048(3) 0.095(4) 0.043(3) 0.020(3) 0.011(3) 0.020(3)
C59 0.034(3) 0.114(5) 0.047(4) -0.007(4) 0.009(3) 0.006(3)
C60 0.037(3) 0.091(4) 0.060(4) -0.008(3) 0.013(3) -0.013(3)
C61 0.034(3) 0.059(3) 0.048(3) -0.003(2) 0.013(2) -0.004(2)
C62 0.073(4) 0.051(3) 0.036(3) -0.008(2) 0.001(3) -0.016(3)
C63 0.064(4) 0.065(4) 0.039(3) 0.006(3) 0.000(3) -0.011(3)
C64 0.070(4) 0.041(3) 0.038(3) 0.001(2) 0.007(3) -0.002(3)
C65 0.047(3) 0.042(3) 0.035(3) 0.005(2) 0.013(2) -0.002(2)
C66 0.162(9) 0.118(6) 0.059(5) 0.030(5) 0.060(5) 0.115(7)
C67 0.063(4) 0.058(4) 0.113(7) -0.056(4) -0.021(4) 0.022(3)
C68 0.064(4) 0.047(3) 0.127(7) 0.030(4) 0.032(4) 0.017(3)
C69 0.042(3) 0.073(4) 0.074(4) -0.003(4) 0.005(3) 0.023(3)
C70 0.059(4) 0.042(3) 0.129(7) 0.015(4) 0.059(4) 0.017(3)

loop_
_atom_type_symbol
_atom_type_description
_atom_type_scat_dispersion_real
_atom_type_scat_dispersion_imag
_atom_type_scat_source
C C 0.0033 0.0016 'International Tables Vol C Tables 4.2.6.8 and 6.1.1.4'
H H 0.0000 0.0000 'International Tables Vol C Tables 4.2.6.8 and 6.1.1.4'
O O 0.0106 0.0060 'International Tables Vol C Tables 4.2.6.8 and 6.1.1.4'
F F 0.0171 0.0103 'International Tables Vol C Tables 4.2.6.8 and 6.1.1.4'
P P 0.1023 0.0942 'International Tables Vol C Tables 4.2.6.8 and 6.1.1.4'
Cl Cl 0.1484 0.1585 'International Tables Vol C Tables 4.2.6.8 and 6.1.1.4'
Zr Zr -2.9673 0.5597 'International Tables Vol C Tables 4.2.6.8 and 6.1.1.4'

loop_
_geom_angle_atom_site_label_1
_geom_angle_atom_site_label_2
_geom_angle_atom_site_label_3
_geom_angle
O1 Zr1 O2 82.78(11)
O1 Zr1 Cl2 90.43(9)
O2 Zr1 Cl2 153.60(8)
O1 Zr1 Cl1 148.79(8)
O2 Zr1 Cl1 81.98(8)
Cl2 Zr1 Cl1 91.26(4)
O1 Zr1 C32 91.17(17)
O2 Zr1 C32 126.43(16)
Cl2 Zr1 C32 78.98(14)
Cl1 Zr1 C32 119.71(15)
O1 Zr1 C33 123.04(17)
O2 Zr1 C33 123.29(15)
Cl2 Zr1 C33 81.65(13)
Cl1 Zr1 C33 88.00(15)
C32 Zr1 C33 31.90(18)
O1 Zr1 C34 128.38(15)
O2 Zr1 C34 91.06(16)
Cl2 Zr1 C34 112.77(14)
Cl1 Zr1 C34 79.00(14)
C32 Zr1 C34 52.82(19)
C33 Zr1 C34 32.40(17)
O1 Zr1 C31 77.16(15)
O2 Zr1 C31 96.14(17)
Cl2 Zr1 C31 107.22(16)
Cl1 Zr1 C31 131.49(14)
C32 Zr1 C31 31.63(18)
C33 Zr1 C31 52.75(18)
C34 Zr1 C31 52.52(19)
O1 Zr1 C35 98.45(16)
O2 Zr1 C35 75.57(15)
Cl2 Zr1 C35 130.78(14)
Cl1 Zr1 C35 103.86(16)
C32 Zr1 C35 52.69(19)
C33 Zr1 C35 53.08(18)
C34 Zr1 C35 31.66(17)
C31 Zr1 C35 31.84(19)
O1 Zr1 P1 69.74(8)
O2 Zr1 P1 77.39(7)
Cl2 Zr1 P1 76.33(4)
Cl1 Zr1 P1 80.43(3)
C32 Zr1 P1 148.40(14)
C33 Zr1 P1 154.78(13)
C34 Zr1 P1 157.61(14)
C31 Zr1 P1 146.79(13)
C35 Zr1 P1 151.67(13)
O3 Zr2 O4 82.10(11)
O3 Zr2 Cl4 90.78(8)
O4 Zr2 Cl4 153.49(8)
O3 Zr2 Cl3 149.33(8)
O4 Zr2 Cl3 82.54(8)
Cl4 Zr2 Cl3 91.26(4)
O3 Zr2 C66 91.4(3)
O4 Zr2 C66 77.45(19)
Cl4 Zr2 C66 128.5(2)
Cl3 Zr2 C66 110.9(3)
O3 Zr2 C67 124.2(2)
O4 Zr2 C67 86.0(2)
Cl4 Zr2 C67 118.6(2)
Cl3 Zr2 C67 80.87(19)
C66 Zr2 C67 32.9(2)
O3 Zr2 C70 78.41(14)
O4 Zr2 C70 104.5(2)
Cl4 Zr2 C70 98.9(2)
Cl3 Zr2 C70 131.31(13)
C66 Zr2 C70 32.1(2)
C67 Zr2 C70 52.5(2)
O3 Zr2 C68 128.14(17)
O4 Zr2 C68 115.7(2)
Cl4 Zr2 C68 88.8(2)
Cl3 Zr2 C68 82.50(15)
C66 Zr2 C68 51.6(2)
C67 Zr2 C68 29.9(2)
C70 Zr2 C68 50.60(19)
O3 Zr2 C69 98.88(17)
O4 Zr2 C69 129.26(16)
Cl4 Zr2 C69 76.98(15)
Cl3 Zr2 C69 111.38(16)
C66 Zr2 C69 51.8(2)
C67 Zr2 C69 51.5(2)
C70 Zr2 C69 29.97(19)
C68 Zr2 C69 31.22(19)
O3 Zr2 P2 69.72(7)
O4 Zr2 P2 75.65(7)
Cl4 Zr2 P2 77.92(4)
Cl3 Zr2 P2 80.82(4)
C66 Zr2 P2 148.87(15)
C67 Zr2 P2 155.51(15)
C70 Zr2 P2 147.86(13)
C68 Zr2 P2 158.34(16)
C69 Zr2 P2 152.22(14)
C1 P1 C15 105.43(18)
C1 P1 C21 105.29(18)
C15 P1 C21 104.15(18)
C1 P1 Zr1 97.19(13)
C15 P1 Zr1 122.68(13)
C21 P1 Zr1 119.59(13)
C36 P2 C50 103.38(19)
C36 P2 C56 106.9(2)
C50 P2 C56 103.8(2)
C36 P2 Zr2 97.06(13)
C50 P2 Zr2 124.69(14)
C56 P2 Zr2 118.44(14)
C6 O1 Zr1 137.6(2)
C30 O2 C27 106.1(3)
C30 O2 Zr1 124.7(3)
C27 O2 Zr1 126.7(3)
C41 O3 Zr2 137.8(2)
C62 O4 C65 106.9(3)
C62 O4 Zr2 125.8(3)
C65 O4 Zr2 124.5(3)
C2 C1 C6 121.0(4)
C2 C1 P1 124.7(3)
C6 C1 P1 114.3(3)
C3 C2 C1 120.5(4)
C3 C2 H2A 119.7
C1 C2 H2A 119.7
C2 C3 C4 117.6(4)
C2 C3 C7 120.7(4)
C4 C3 C7 121.7(4)
C3 C4 C5 124.1(4)
C3 C4 H4A 117.9
C5 C4 H4A 117.9
C4 C5 C6 116.9(4)
C4 C5 C11 121.6(4)
C6 C5 C11 121.4(4)
O1 C6 C1 119.7(3)
O1 C6 C5 120.5(4)
C1 C6 C5 119.7(4)
C8 C7 C9 107.5(7)
C8 C7 C10 110.5(7)
C9 C7 C10 108.4(6)
C8 C7 C3 111.0(5)
C9 C7 C3 109.3(5)
C10 C7 C3 110.0(5)
C7 C8 H8A 109.5
C7 C8 H8B 109.5
H8A C8 H8B 109.5
C7 C8 H8C 109.5
H8A C8 H8C 109.5
H8B C8 H8C 109.5
C7 C9 H9A 109.5
C7 C9 H9B 109.5
H9A C9 H9B 109.5
C7 C9 H9C 109.5
H9A C9 H9C 109.5
H9B C9 H9C 109.5
C7 C10 H10A 109.5
C7 C10 H10B 109.5
H10A C10 H10B 109.5
C7 C10 H10C 109.5
H10A C10 H10C 109.5
H10B C10 H10C 109.5
C13 C11 C14 111.1(4)
C13 C11 C5 109.0(4)
C14 C11 C5 110.4(4)
C13 C11 C12 107.7(4)
C14 C11 C12 106.7(4)
C5 C11 C12 111.9(4)
C11 C12 H12A 109.5
C11 C12 H12B 109.5
H12A C12 H12B 109.5
C11 C12 H12C 109.5
H12A C12 H12C 109.5
H12B C12 H12C 109.5
C11 C13 H13A 109.5
C11 C13 H13B 109.5
H13A C13 H13B 109.5
C11 C13 H13C 109.5
H13A C13 H13C 109.5
H13B C13 H13C 109.5
C11 C14 H14A 109.5
C11 C14 H14B 109.5
H14A C14 H14B 109.5
C11 C14 H14C 109.5
H14A C14 H14C 109.5
H14B C14 H14C 109.5
C16 C15 C20 119.0(4)
C16 C15 P1 121.5(3)
C20 C15 P1 119.4(3)
C15 C16 C17 120.7(5)
C15 C16 H16A 119.7
C17 C16 H16A 119.7
C18 C17 C16 118.3(5)
C18 C17 H17A 120.9
C16 C17 H17A 120.9
F1 C18 C19 115.5(5)
F1 C18 C17 120.5(5)
C19 C18 C17 123.9(5)
C18 C19 C20 117.4(5)
C18 C19 H19A 121.3
C20 C19 H19A 121.3
C15 C20 C19 120.7(4)
C15 C20 H20A 119.6
C19 C20 H20A 119.6
C26 C21 C22 117.5(4)
C26 C21 P1 124.1(3)
C22 C21 P1 118.4(3)
C23 C22 C21 120.8(4)
C23 C22 H22A 119.6
C21 C22 H22A 119.6
C22 C23 C24 121.4(5)
C22 C23 H23A 119.3
C24 C23 H23A 119.3
C25 C24 C23 117.6(5)
C25 C24 H24A 121.2
C23 C24 H24A 121.2
C26 C25 C24 121.5(5)
C26 C25 H25A 119.2
C24 C25 H25A 119.2
C25 C26 C21 121.2(4)
C25 C26 H26A 119.4
C21 C26 H26A 119.4
C28 C27 O2 108.6(4)
C28 C27 H27A 110.0
O2 C27 H27A 110.0
C28 C27 H27B 110.0
O2 C27 H27B 110.0
H27A C27 H27B 108.4
C27 C28 C29 107.1(4)
C27 C28 H28A 110.3
C29 C28 H28A 110.3
C27 C28 H28B 110.3
C29 C28 H28B 110.3
H28A C28 H28B 108.6
C30 C29 C28 103.3(4)
C30 C29 H29A 111.1
C28 C29 H29A 111.1
C30 C29 H29B 111.1
C28 C29 H29B 111.1
H29A C29 H29B 109.1
O2 C30 C29 105.3(4)
O2 C30 H30A 110.7
C29 C30 H30A 110.7
O2 C30 H30B 110.7
C29 C30 H30B 110.7
H30A C30 H30B 108.8
C32 C31 C35 108.3(5)
C32 C31 Zr1 72.9(3)
C35 C31 Zr1 74.8(3)
C32 C31 H31A 125.5
C35 C31 H31A 125.5
Zr1 C31 H31A 125.5
C31 C32 C33 109.1(6)
C31 C32 Zr1 75.5(3)
C33 C32 Zr1 74.2(3)
C31 C32 H32A 125.1
C33 C32 H32A 125.1
Zr1 C32 H32A 125.1
C32 C33 C34 107.1(5)
C32 C33 Zr1 73.9(3)
C34 C33 Zr1 74.4(3)
C32 C33 H33A 126.0
C34 C33 H33A 126.0
Zr1 C33 H33A 126.0
C35 C34 C33 108.4(6)
C35 C34 Zr1 75.4(3)
C33 C34 Zr1 73.2(3)
C35 C34 H34A 125.4
C33 C34 H34A 125.4
Zr1 C34 H34A 125.4
C34 C35 C31 107.2(5)
C34 C35 Zr1 72.9(3)
C31 C35 Zr1 73.4(3)
C34 C35 H35A 126.1
C31 C35 H35A 126.1
Zr1 C35 H35A 126.1
C37 C36 C41 121.4(4)
C37 C36 P2 124.0(3)
C41 C36 P2 114.6(3)
C38 C37 C36 121.1(4)
C38 C37 H37A 119.4
C36 C37 H37A 119.4
C37 C38 C39 117.4(4)
C37 C38 C42 122.3(4)
C39 C38 C42 120.2(4)
C40 C39 C38 123.5(4)
C40 C39 H39A 118.2
C38 C39 H39A 118.2
C39 C40 C41 117.7(3)
C39 C40 C46 121.0(3)
C41 C40 C46 121.3(3)
O3 C41 C36 120.0(3)
O3 C41 C40 121.0(3)
C36 C41 C40 118.9(3)
C44 C42 C43 109.3(6)
C44 C42 C45 108.4(6)
C43 C42 C45 107.4(5)
C44 C42 C38 108.2(5)
C43 C42 C38 111.7(4)
C45 C42 C38 111.7(4)
C42 C43 H43A 109.5
C42 C43 H43B 109.5
H43A C43 H43B 109.5
C42 C43 H43C 109.5
H43A C43 H43C 109.5
H43B C43 H43C 109.5
C42 C44 H44A 109.5
C42 C44 H44B 109.5
H44A C44 H44B 109.5
C42 C44 H44C 109.5
H44A C44 H44C 109.5
H44B C44 H44C 109.5
C42 C45 H45A 109.5
C42 C45 H45B 109.5
H45A C45 H45B 109.5
C42 C45 H45C 109.5
H45A C45 H45C 109.5
H45B C45 H45C 109.5
C47 C46 C49 107.5(4)
C47 C46 C48 107.3(4)
C49 C46 C48 110.1(4)
C47 C46 C40 112.1(3)
C49 C46 C40 111.4(3)
C48 C46 C40 108.4(3)
C46 C47 H47A 109.5
C46 C47 H47B 109.5
H47A C47 H47B 109.5
C46 C47 H47C 109.5
H47A C47 H47C 109.5
H47B C47 H47C 109.5
C46 C48 H48A 109.5
C46 C48 H48B 109.5
H48A C48 H48B 109.5
C46 C48 H48C 109.5
H48A C48 H48C 109.5
H48B C48 H48C 109.5
C46 C49 H49A 109.5
C46 C49 H49B 109.5
H49A C49 H49B 109.5
C46 C49 H49C 109.5
H49A C49 H49C 109.5
H49B C49 H49C 109.5
C51 C50 C55 118.9(4)
C51 C50 P2 118.9(3)
C55 C50 P2 122.1(4)
C50 C51 C52 120.6(5)
C50 C51 H51A 119.7
C52 C51 H51A 119.7
C53 C52 C51 117.4(5)
C53 C52 H52A 121.3
C51 C52 H52A 121.3
C54 C53 F2 121.4(6)
C54 C53 C52 123.5(5)
F2 C53 C52 115.0(6)
C53 C54 C55 119.6(5)
C53 C54 H54A 120.2
C55 C54 H54A 120.2
C50 C55 C54 119.9(5)
C50 C55 H55A 120.0
C54 C55 H55A 120.0
C57 C56 C61 118.8(5)
C57 C56 P2 123.0(4)
C61 C56 P2 118.1(4)
C56 C57 C58 120.1(5)
C56 C57 H57A 119.9
C58 C57 H57A 119.9
C59 C58 C57 119.7(5)
C59 C58 H58A 120.2
C57 C58 H58A 120.2
C60 C59 C58 120.9(5)
C60 C59 H59A 119.5
C58 C59 H59A 119.5
C59 C60 C61 119.7(5)
C59 C60 H60A 120.2
C61 C60 H60A 120.2
C60 C61 C56 120.7(5)
C60 C61 H61A 119.6
C56 C61 H61A 119.6
C63 C62 O4 107.9(4)
C63 C62 H62A 110.1
O4 C62 H62A 110.1
C63 C62 H62B 110.1
O4 C62 H62B 110.1
H62A C62 H62B 108.4
C62 C63 C64 107.1(4)
C62 C63 H63A 110.3
C64 C63 H63A 110.3
C62 C63 H63B 110.3
C64 C63 H63B 110.3
H63A C63 H63B 108.6
C65 C64 C63 104.8(4)
C65 C64 H64A 110.8
C63 C64 H64A 110.8
C65 C64 H64B 110.8
C63 C64 H64B 110.8
H64A C64 H64B 108.9
O4 C65 C64 105.6(4)
O4 C65 H65A 110.6
C64 C65 H65A 110.6
O4 C65 H65B 110.6
C64 C65 H65B 110.6
H65A C65 H65B 108.7
C70 C66 C67 104.8(6)
C70 C66 Zr2 74.5(3)
C67 C66 Zr2 74.0(3)
C70 C66 H66A 126.9
C67 C66 H66A 126.9
Zr2 C66 H66A 126.9
C68 C67 C66 106.8(6)
C68 C67 Zr2 75.2(4)
C66 C67 Zr2 73.1(3)
C68 C67 H67A 126.1
C66 C67 H67A 126.1
Zr2 C67 H67A 126.1
C67 C68 C69 111.0(7)
C67 C68 Zr2 74.9(3)
C69 C68 Zr2 74.6(3)
C67 C68 H68A 124.2
C69 C68 H68A 124.2
Zr2 C68 H68A 124.2
C70 C69 C68 107.9(6)
C70 C69 Zr2 74.7(3)
C68 C69 Zr2 74.2(3)
C70 C69 H69A 125.6
C68 C69 H69A 125.6
Zr2 C69 H69A 125.6
C69 C70 C66 109.5(6)
C69 C70 Zr2 75.3(3)
C66 C70 Zr2 73.5(3)
C69 C70 H70A 124.9
C66 C70 H70A 124.9
Zr2 C70 H70A 124.9

loop_
_geom_bond_atom_site_label_1
_geom_bond_atom_site_label_2
_geom_bond_distance
Zr1 O1 2.020(3)
Zr1 O2 2.292(3)
Zr1 Cl2 2.4817(12)
Zr1 Cl1 2.4878(12)
Zr1 C32 2.524(5)
Zr1 C33 2.527(5)
Zr1 C34 2.542(5)
Zr1 C31 2.556(5)
Zr1 C35 2.573(5)
Zr1 P1 2.8353(11)
Zr2 O3 2.031(3)
Zr2 O4 2.302(3)
Zr2 Cl4 2.4791(12)
Zr2 Cl3 2.4831(11)
Zr2 C66 2.521(5)
Zr2 C67 2.532(5)
Zr2 C70 2.533(5)
Zr2 C68 2.535(5)
Zr2 C69 2.541(5)
Zr2 P2 2.8470(11)
P1 C1 1.806(4)
P1 C15 1.834(4)
P1 C21 1.844(4)
P2 C36 1.812(4)
P2 C50 1.828(4)
P2 C56 1.832(5)
F1 C18 1.333(6)
F2 C53 1.346(6)
O1 C6 1.352(5)
O2 C30 1.454(5)
O2 C27 1.468(6)
O3 C41 1.345(5)
O4 C62 1.459(5)
O4 C65 1.461(5)
C1 C2 1.387(6)
C1 C6 1.401(6)
C2 C3 1.387(6)
C2 H2A 0.9500
C3 C4 1.391(6)
C3 C7 1.550(6)
C4 C5 1.393(6)
C4 H4A 0.9500
C5 C6 1.411(6)
C5 C11 1.546(6)
C7 C8 1.466(9)
C7 C9 1.484(9)
C7 C10 1.525(8)
C8 H8A 0.9800
C8 H8B 0.9800
C8 H8C 0.9800
C9 H9A 0.9800
C9 H9B 0.9800
C9 H9C 0.9800
C10 H10A 0.9800
C10 H10B 0.9800
C10 H10C 0.9800
C11 C13 1.518(7)
C11 C14 1.526(7)
C11 C12 1.564(7)
C12 H12A 0.9800
C12 H12B 0.9800
C12 H12C 0.9800
C13 H13A 0.9800
C13 H13B 0.9800
C13 H13C 0.9800
C14 H14A 0.9800
C14 H14B 0.9800
C14 H14C 0.9800
C15 C16 1.379(6)
C15 C20 1.384(6)
C16 C17 1.383(6)
C16 H16A 0.9500
C17 C18 1.359(7)
C17 H17A 0.9500
C18 C19 1.351(7)
C19 C20 1.401(6)
C19 H19A 0.9500
C20 H20A 0.9500
C21 C26 1.394(6)
C21 C22 1.400(6)
C22 C23 1.371(6)
C22 H22A 0.9500
C23 C24 1.394(7)
C23 H23A 0.9500
C24 C25 1.385(6)
C24 H24A 0.9500
C25 C26 1.366(6)
C25 H25A 0.9500
C26 H26A 0.9500
C27 C28 1.419(7)
C27 H27A 0.9900
C27 H27B 0.9900
C28 C29 1.520(7)
C28 H28A 0.9900
C28 H28B 0.9900
C29 C30 1.483(6)
C29 H29A 0.9900
C29 H29B 0.9900
C30 H30A 0.9900
C30 H30B 0.9900
C31 C32 1.385(8)
C31 C35 1.407(8)
C31 H31A 1.0000
C32 C33 1.388(8)
C32 H32A 1.0000
C33 C34 1.414(7)
C33 H33A 1.0000
C34 C35 1.396(7)
C34 H34A 1.0000
C35 H35A 1.0000
C36 C37 1.386(5)
C36 C41 1.398(5)
C37 C38 1.386(6)
C37 H37A 0.9500
C38 C39 1.402(6)
C38 C42 1.538(6)
C39 C40 1.393(5)
C39 H39A 0.9500
C40 C41 1.424(5)
C40 C46 1.538(5)
C42 C44 1.463(9)
C42 C43 1.486(8)
C42 C45 1.499(7)
C43 H43A 0.9800
C43 H43B 0.9800
C43 H43C 0.9800
C44 H44A 0.9800
C44 H44B 0.9800
C44 H44C 0.9800
C45 H45A 0.9800
C45 H45B 0.9800
C45 H45C 0.9800
C46 C47 1.526(6)
C46 C49 1.528(6)
C46 C48 1.536(6)
C47 H47A 0.9800
C47 H47B 0.9800
C47 H47C 0.9800
C48 H48A 0.9800
C48 H48B 0.9800
C48 H48C 0.9800
C49 H49A 0.9800
C49 H49B 0.9800
C49 H49C 0.9800
C50 C51 1.384(6)
C50 C55 1.388(6)
C51 C52 1.426(7)
C51 H51A 0.9500
C52 C53 1.353(8)
C52 H52A 0.9500
C53 C54 1.342(8)
C54 C55 1.397(7)
C54 H54A 0.9500
C55 H55A 0.9500
C56 C57 1.381(6)
C56 C61 1.393(6)
C57 C58 1.394(7)
C57 H57A 0.9500
C58 C59 1.379(8)
C58 H58A 0.9500
C59 C60 1.357(8)
C59 H59A 0.9500
C60 C61 1.387(7)
C60 H60A 0.9500
C61 H61A 0.9500
C62 C63 1.457(7)
C62 H62A 0.9900
C62 H62B 0.9900
C63 C64 1.499(7)
C63 H63A 0.9900
C63 H63B 0.9900
C64 C65 1.483(6)
C64 H64A 0.9900
C64 H64B 0.9900
C65 H65A 0.9900
C65 H65B 0.9900
C66 C70 1.396(10)
C66 C67 1.430(11)
C66 H66A 1.0000
C67 C68 1.308(9)
C67 H67A 1.0000
C68 C69 1.366(8)
C68 H68A 1.0000
C69 C70 1.312(8)
C69 H69A 1.0000
C70 H70A 1.0000

loop_
_platon_squeeze_void_nr
_platon_squeeze_void_average_x
_platon_squeeze_void_average_y
_platon_squeeze_void_average_z
_platon_squeeze_void_volume
_platon_squeeze_void_count_electrons
1 -0.004 0.000 -0.004 636.7 112.2
2 0.522 0.500 0.022 636.7 115.7
3 0.047 0.531 0.048 8.2 -0.7
4 0.456 0.720 0.145 11.4 -0.8
5 0.933 0.777 0.190 18.1 -1.1
6 0.067 0.277 0.310 18.1 -1.6
7 0.544 0.220 0.355 11.4 -1.6
8 0.953 0.031 0.452 8.1 -1.3
9 0.047 0.969 0.548 8.1 -1.0
10 0.456 0.780 0.645 11.4 -1.6
11 0.933 0.723 0.690 18.1 -1.2
12 0.067 0.223 0.810 18.1 -1.3
13 0.544 0.280 0.855 11.4 -1.3
14 0.953 0.469 0.952 8.1 -0.5
